data_7038731
loop_
_publ_author_name
'Ding, Qing-Rong'
'Wang, Fei'

_publ_section_title
;
 A pillared-layer framework with high uptake and selective sorption of
 light hydrocarbons.
;
_journal_issue 16
_journal_name_full 'Dalton transactions (Cambridge, England : 2003)'
_journal_page_first 7004
_journal_page_last 7007
_journal_paper_doi 10.1039/c6dt00238b
_journal_volume 45
_journal_year 2016
_chemical_formula_sum 'C30 H11.01 N4 O7 Zn2'
_chemical_formula_weight 670.21
_chemical_name_systematic
; 
 ? 
;
_space_group_IT_number 11
_symmetry_cell_setting monoclinic
_symmetry_space_group_name_Hall '-P 2yb'
_symmetry_space_group_name_H-M 'P 1 21/m 1'
_atom_sites_solution_hydrogens geom
_atom_sites_solution_primary direct
_atom_sites_solution_secondary difmap
_audit_creation_method SHELXL-97
_audit_update_record
;
2015-12-06 deposited with the CCDC.
2016-03-09 downloaded from the CCDC.
;
_cell_angle_alpha 90.00
_cell_angle_beta 116.786(7)
_cell_angle_gamma 90.00
_cell_formula_units_Z 2
_cell_length_a 16.235(8)
_cell_length_b 9.365(5)
_cell_length_c 16.264(8)
_cell_measurement_reflns_used 5358
_cell_measurement_temperature 100(2)
_cell_measurement_theta_max 27.6021
_cell_measurement_theta_min 2.1746
_cell_volume 2207.5(19)
_computing_cell_refinement 'Bruker FRAMBO'
_computing_data_collection 'Bruker FRAMBO'
_computing_data_reduction 'Bruker SAINT'
_computing_molecular_graphics 'Bruker SHELXTL'
_computing_publication_material 'Bruker SHELXTL'
_computing_structure_refinement 'SHELXL-97 (Sheldrick, 1997)'
_computing_structure_solution 'SHELXS-97 (Sheldrick, 1990)'
_diffrn_ambient_temperature 100(2)
_diffrn_detector_area_resol_mean none
_diffrn_measured_fraction_theta_full 0.991
_diffrn_measured_fraction_theta_max 0.991
_diffrn_measurement_device_type 'multiwire proportional'
_diffrn_measurement_method 'phi and omega scans'
_diffrn_radiation_monochromator graphite
_diffrn_radiation_source 'fine-focus sealed tube'
_diffrn_radiation_type MoK\a
_diffrn_radiation_wavelength 0.71073
_diffrn_reflns_av_R_equivalents 0.2460
_diffrn_reflns_av_sigmaI/netI 0.2058
_diffrn_reflns_limit_h_max 21
_diffrn_reflns_limit_h_min -21
_diffrn_reflns_limit_k_max 11
_diffrn_reflns_limit_k_min -12
_diffrn_reflns_limit_l_max 21
_diffrn_reflns_limit_l_min -21
_diffrn_reflns_number 17739
_diffrn_reflns_theta_full 27.58
_diffrn_reflns_theta_max 27.58
_diffrn_reflns_theta_min 2.51
_diffrn_standards_decay_% none
_diffrn_standards_interval_count none
_diffrn_standards_interval_time none
_diffrn_standards_number none
_exptl_absorpt_coefficient_mu 1.121
_exptl_absorpt_correction_T_max 0.799
_exptl_absorpt_correction_T_min 0.799
_exptl_absorpt_correction_type multi-scan
_exptl_crystal_colour colorness
_exptl_crystal_density_diffrn 1.008
_exptl_crystal_density_method 'not measured'
_exptl_crystal_description block
_exptl_crystal_F_000 670
_exptl_crystal_size_max 0.2
_exptl_crystal_size_mid 0.2
_exptl_crystal_size_min 0.2
_platon_squeeze_details
;
;
_refine_diff_density_max 0.741
_refine_diff_density_min -0.475
_refine_diff_density_rms 0.108
_refine_ls_extinction_method none
_refine_ls_goodness_of_fit_ref 1.077
_refine_ls_hydrogen_treatment mixed
_refine_ls_matrix_type full
_refine_ls_number_parameters 299
_refine_ls_number_reflns 5432
_refine_ls_number_restraints 240
_refine_ls_restrained_S_all 1.053
_refine_ls_R_factor_all 0.1515
_refine_ls_R_factor_gt 0.1079
_refine_ls_shift/su_max 0.004
_refine_ls_shift/su_mean 0.000
_refine_ls_structure_factor_coef Fsqd
_refine_ls_weighting_details 'calc w=1/[\s^2^(Fo^2^)+(0.2000P)^2^+0.5000P] where P=(Fo^2^+2Fc^2^)/3'
_refine_ls_weighting_scheme calc
_refine_ls_wR_factor_gt 0.3371
_refine_ls_wR_factor_ref 0.3859
_reflns_number_gt 2069
_reflns_number_total 5432
_reflns_threshold_expression >2sigma(I)
_cod_data_source_file c6dt00238b2.cif
_cod_data_source_block a
_cod_depositor_comments 'Adding full bibliography for 7038731.cif.'
_cod_original_cell_volume 2207.4(19)
_cod_original_sg_symbol_H-M P21/m
_cod_original_formula_sum 'C30 H11.01 N4 O7 Zn2 '
_cod_database_code 7038731

loop_
_symmetry_equiv_pos_as_xyz
'x, y, z'
'-x, y+1/2, -z'
'-x, -y, -z'
'x, -y-1/2, z'

loop_
_atom_site_label
_atom_site_type_symbol
_atom_site_fract_x
_atom_site_fract_y
_atom_site_fract_z
_atom_site_U_iso_or_equiv
_atom_site_adp_type
_atom_site_occupancy
_atom_site_symmetry_multiplicity
_atom_site_calc_flag
_atom_site_refinement_flags
Zn1 Zn 0.29943(5) 0.42944(8) -0.29942(5) 0.0864(5) Uani 1 1 d U
C21 C -0.0951(5) 0.2500 0.0969(5) 0.0699(18) Uani 1 2 d SU
C22 C -0.0015(5) 0.2500 0.1424(5) 0.0711(18) Uani 1 2 d SU
C20 C -0.1421(5) 0.2500 -0.0007(6) 0.0763(19) Uani 1 2 d SU
C5 C 0.0588(5) 0.2500 -0.0574(5) 0.0722(18) Uani 1 2 d SU
C23 C 0.0484(5) 0.2500 0.0913(5) 0.0722(18) Uani 1 2 d SU
C10 C -0.2443(5) 0.2500 -0.0510(5) 0.0728(18) Uani 1 2 d SU
C17 C 0.0479(5) 0.2500 0.2431(5) 0.081(2) Uani 1 2 d SU
C24 C 0.0045(5) 0.2500 -0.0049(5) 0.0744(18) Uani 1 2 d SU
C25 C -0.0906(5) 0.2500 -0.0498(5) 0.0751(19) Uani 1 2 d SU
C7 C -0.4340(6) 0.2500 -0.1534(6) 0.091(2) Uani 1 2 d SU
C14 C 0.1552(6) 0.2500 0.4343(7) 0.098(3) Uani 1 2 d SU
O3 O -0.5765(3) 0.3655(7) -0.2328(6) 0.166(3) Uani 1 1 d U
C6 C -0.5367(6) 0.2500 -0.2110(6) 0.095(3) Uani 1 2 d SU
C13 C 0.2094(6) 0.2500 0.5374(6) 0.097(3) Uani 1 2 d SU
C2 C 0.1592(6) 0.2500 -0.1595(6) 0.082(2) Uani 1 2 d SU
C3 C 0.1345(6) 0.3750(7) -0.1333(6) 0.112(2) Uani 1 1 d U
H3 H 0.1511 0.4615 -0.1497 0.134 Uiso 1 1 calc R
C4 C 0.0851(6) 0.3747(7) -0.0828(6) 0.111(2) Uani 1 1 d U
H4 H 0.0694 0.4613 -0.0657 0.133 Uiso 1 1 calc R
C1 C 0.2142(6) 0.2500 -0.2146(6) 0.087(2) Uani 1 2 d SU
N5 N -0.1405(13) 0.2500 0.1360(13) 0.072(5) Uani 0.33 2 d SPU
H5A H -0.1147 0.2500 0.1952 0.086 Uiso 0.33 2 calc SPR
H5B H -0.1997 0.2500 0.1055 0.086 Uiso 0.33 2 calc SPR
C9 C -0.2874(8) 0.3624(17) -0.1151(11) 0.112(5) Uani 0.50 1 d PU
H9 H -0.2527 0.4309 -0.1269 0.134 Uiso 0.50 1 calc PR
C16 C 0.1133(10) 0.3689(13) 0.2881(8) 0.093(4) Uani 0.50 1 d PU
H16 H 0.1232 0.4373 0.2520 0.111 Uiso 0.50 1 calc PR
C11 C -0.2979(9) 0.3376(17) -0.0401(12) 0.114(5) Uani 0.50 1 d PU
C18 C 0.0475(13) 0.361(2) 0.2955(12) 0.123(6) Uani 0.50 1 d PU
H18 H 0.0155 0.4448 0.2692 0.147 Uiso 0.50 1 calc PR
C8 C -0.3857(9) 0.3663(17) -0.1605(12) 0.112(5) Uani 0.50 1 d PU
H8 H -0.4167 0.4461 -0.1943 0.135 Uiso 0.50 1 calc PR
C15 C 0.1605(11) 0.3793(19) 0.3843(11) 0.119(6) Uani 0.50 1 d PU
H15 H 0.1925 0.4609 0.4144 0.142 Uiso 0.50 1 calc PR
C19 C 0.0967(12) 0.3464(19) 0.3903(9) 0.115(6) Uani 0.50 1 d PU
C12 C -0.3923(9) 0.3456(19) -0.0926(11) 0.112(5) Uani 0.50 1 d PU
N6 N 0.142(2) 0.2500 0.1341(17) 0.131(10) Uani 0.33 2 d SPU
H6A H 0.1715 0.2500 0.1933 0.158 Uiso 0.33 2 calc SPR
H6B H 0.1723 0.2500 0.1021 0.158 Uiso 0.33 2 calc SPR
N4 N -0.1334(11) 0.2500 -0.1451(14) 0.086(6) Uani 0.33 2 d SPU
H4A H -0.1090 0.1975 -0.1873 0.103 Uiso 0.17 1 d PR
H4B H -0.2011 0.2118 -0.1894 0.103 Uiso 0.17 1 d PR
C26 C 0.2994(4) 0.7500 -0.2998(4) 0.0618(18) Uani 1 2 d SU
O7 O 0.3220(15) 0.6362(17) -0.1644(11) 0.099(6) Uani 0.25 1 d PU
N1 N 0.3059(8) 0.6299(12) -0.3173(9) 0.234(6) Uani 1 1 d U
N2 N 0.3137(14) 0.7500 -0.1964(12) 0.163(12) Uani 0.50 2 d SPU
O8 O 0.1701(9) 0.6305(14) -0.3185(12) 0.077(4) Uani 0.25 1 d PU
N3 N 0.193(2) 0.7500 -0.3112(15) 0.196(14) Uani 0.50 2 d SPU
C27 C 0.4220(13) 0.6819(18) -0.2852(15) 0.140(7) Uani 0.50 1 d PU
C28 C 0.2872(14) 0.671(2) -0.4274(11) 0.133(6) Uani 0.50 1 d PU
O1 O 0.2343(5) 0.3695(6) -0.2336(5) 0.146(2) Uani 1 1 d U
O2 O 0.2319(5) 0.3652(7) 0.5771(4) 0.164(3) Uani 1 1 d U

loop_
_atom_site_aniso_label
_atom_site_aniso_U_11
_atom_site_aniso_U_22
_atom_site_aniso_U_33
_atom_site_aniso_U_23
_atom_site_aniso_U_13
_atom_site_aniso_U_12
Zn1 0.0832(7) 0.0687(7) 0.0846(7) 0.0054(3) 0.0178(5) -0.0054(3)
C21 0.076(4) 0.051(4) 0.074(5) 0.000 0.027(4) 0.000
C22 0.071(4) 0.060(4) 0.066(4) 0.000 0.017(3) 0.000
C20 0.075(4) 0.059(4) 0.082(5) 0.000 0.024(4) 0.000
C5 0.070(4) 0.071(5) 0.064(4) 0.000 0.021(3) 0.000
C23 0.064(4) 0.065(4) 0.075(4) 0.000 0.020(3) 0.000
C10 0.063(4) 0.073(5) 0.074(4) 0.000 0.023(3) 0.000
C17 0.077(4) 0.078(5) 0.073(5) 0.000 0.020(4) 0.000
C24 0.077(4) 0.062(4) 0.064(4) 0.000 0.014(3) 0.000
C25 0.079(4) 0.066(5) 0.069(4) 0.000 0.023(4) 0.000
C7 0.074(4) 0.120(8) 0.069(5) 0.000 0.024(4) 0.000
C14 0.072(5) 0.126(8) 0.085(6) 0.000 0.027(4) 0.000
O3 0.077(3) 0.110(5) 0.241(8) -0.017(5) 0.009(4) 0.016(3)
C6 0.082(5) 0.130(9) 0.059(4) 0.000 0.019(4) 0.000
C13 0.069(4) 0.120(8) 0.073(5) 0.000 0.007(4) 0.000
C2 0.082(5) 0.084(5) 0.077(5) 0.000 0.033(4) 0.000
C3 0.158(6) 0.053(4) 0.165(7) 0.001(4) 0.108(6) -0.004(4)
C4 0.165(7) 0.044(3) 0.166(7) -0.013(4) 0.111(6) -0.003(4)
C1 0.087(5) 0.075(6) 0.091(6) 0.000 0.035(5) 0.000
N5 0.071(10) 0.058(11) 0.074(11) 0.000 0.022(9) 0.000
C9 0.065(6) 0.118(12) 0.108(10) 0.045(9) 0.001(6) -0.013(7)
C16 0.100(8) 0.057(7) 0.077(7) 0.003(5) 0.000(6) -0.023(6)
C11 0.083(8) 0.101(10) 0.132(13) -0.038(9) 0.025(8) 0.005(7)
C18 0.126(12) 0.106(12) 0.119(12) -0.011(9) 0.040(10) 0.056(10)
C8 0.086(8) 0.087(10) 0.125(13) 0.019(9) 0.012(9) 0.003(7)
C15 0.107(10) 0.103(11) 0.109(11) 0.025(9) 0.017(9) -0.038(9)
C19 0.123(11) 0.114(12) 0.066(7) -0.012(7) 0.006(8) 0.052(10)
C12 0.080(8) 0.117(12) 0.098(10) -0.024(9) 0.005(8) 0.011(7)
N6 0.14(2) 0.18(3) 0.066(13) 0.000 0.040(14) 0.000
N4 0.045(7) 0.113(16) 0.077(12) 0.000 0.010(8) 0.000
C26 0.055(4) 0.063(5) 0.059(4) 0.000 0.019(3) 0.000
O7 0.171(18) 0.062(11) 0.053(8) 0.019(7) 0.040(10) 0.001(11)
N1 0.291(15) 0.080(7) 0.326(17) 0.022(7) 0.134(13) -0.011(7)
N2 0.093(11) 0.31(4) 0.049(9) 0.000 -0.002(8) 0.000
O8 0.063(7) 0.041(7) 0.132(13) 0.019(7) 0.048(8) 0.001(6)
N3 0.20(2) 0.15(2) 0.094(13) 0.000 -0.063(15) 0.000
C27 0.164(14) 0.115(12) 0.215(19) -0.034(11) 0.150(15) -0.053(10)
C28 0.165(15) 0.149(15) 0.092(10) 0.038(9) 0.065(10) -0.024(11)
O1 0.211(7) 0.080(4) 0.207(7) -0.006(4) 0.146(6) -0.018(4)
O2 0.221(7) 0.120(5) 0.076(3) -0.011(3) 0.002(4) 0.021(5)

loop_
_atom_type_symbol
_atom_type_description
_atom_type_scat_dispersion_real
_atom_type_scat_dispersion_imag
_atom_type_scat_source
C C 0.0033 0.0016 'International Tables Vol C Tables 4.2.6.8 and 6.1.1.4'
H H 0.0000 0.0000 'International Tables Vol C Tables 4.2.6.8 and 6.1.1.4'
N N 0.0061 0.0033 'International Tables Vol C Tables 4.2.6.8 and 6.1.1.4'
O O 0.0106 0.0060 'International Tables Vol C Tables 4.2.6.8 and 6.1.1.4'
Zn Zn 0.2839 1.4301 'International Tables Vol C Tables 4.2.6.8 and 6.1.1.4'

loop_
_geom_angle_atom_site_label_1
_geom_angle_atom_site_label_2
_geom_angle_atom_site_label_3
_geom_angle
_geom_angle_site_symmetry_1
_geom_angle_site_symmetry_3
N1 Zn1 O3 106.2(4) . 1_655
N1 Zn1 O1 117.4(5) . .
O3 Zn1 O1 107.5(4) 1_655 .
N1 Zn1 O2 101.3(4) . 1_554
O3 Zn1 O2 117.4(4) 1_655 1_554
O1 Zn1 O2 107.4(4) . 1_554
N5 C21 C22 121.9(12) . .
N5 C21 C20 117.1(12) . .
C22 C21 C20 121.0(8) . .
C21 C22 C23 118.8(7) . .
C21 C22 C17 121.6(8) . .
C23 C22 C17 119.6(7) . .
C21 C20 C25 118.9(7) . .
C21 C20 C10 121.4(8) . .
C25 C20 C10 119.7(7) . .
C4 C5 C4 116.9(8) . 4_565
C4 C5 C24 121.5(4) . .
C4 C5 C24 121.5(4) 4_565 .
N6 C23 C22 120.7(13) . .
N6 C23 C24 117.5(13) . .
C22 C23 C24 121.7(7) . .
C11 C10 C11 80.9(18) . 4_565
C11 C10 C9 116.1(9) . 4_565
C11 C10 C9 58.7(10) 4_565 4_565
C11 C10 C9 58.7(10) . .
C11 C10 C9 116.1(9) 4_565 .
C9 C10 C9 95.3(14) 4_565 .
C11 C10 C20 126.3(7) . .
C11 C10 C20 126.3(7) 4_565 .
C9 C10 C20 117.5(7) 4_565 .
C9 C10 C20 117.5(7) . .
C18 C17 C18 101.2(19) 4_565 .
C18 C17 C22 123.5(8) 4_565 .
C18 C17 C22 123.5(8) . .
C18 C17 C16 46.8(9) 4_565 4_565
C18 C17 C16 118.3(9) . 4_565
C22 C17 C16 117.4(7) . 4_565
C18 C17 C16 118.3(9) 4_565 .
C18 C17 C16 46.8(9) . .
C22 C17 C16 117.4(7) . .
C16 C17 C16 97.2(11) 4_565 .
C25 C24 C23 118.6(8) . .
C25 C24 C5 120.7(7) . .
C23 C24 C5 120.7(6) . .
N4 C25 C24 118.2(10) . .
N4 C25 C20 120.9(10) . .
C24 C25 C20 120.9(7) . .
C12 C7 C12 88.9(17) 4_565 .
C12 C7 C8 52.2(10) 4_565 4_565
C12 C7 C8 119.7(10) . 4_565
C12 C7 C8 119.7(10) 4_565 .
C12 C7 C8 52.2(10) . .
C8 C7 C8 104.6(16) 4_565 .
C12 C7 C6 122.4(8) 4_565 .
C12 C7 C6 122.4(8) . .
C8 C7 C6 117.6(7) 4_565 .
C8 C7 C6 117.6(7) . .
C19 C14 C19 90.4(18) 4_565 .
C19 C14 C15 47.5(10) 4_565 4_565
C19 C14 C15 118.9(10) . 4_565
C19 C14 C15 118.9(10) 4_565 .
C19 C14 C15 47.5(11) . .
C15 C14 C15 109.5(18) 4_565 .
C19 C14 C13 122.8(8) 4_565 .
C19 C14 C13 122.8(8) . .
C15 C14 C13 117.6(7) 4_565 .
C15 C14 C13 117.6(7) . .
C6 O3 Zn1 136.6(6) . 1_455
O3 C6 O3 123.6(9) 4_565 .
O3 C6 C7 118.2(5) 4_565 .
O3 C6 C7 118.2(5) . .
O2 C13 O2 123.4(9) . 4_565
O2 C13 C14 118.3(5) . .
O2 C13 C14 118.3(5) 4_565 .
C3 C2 C3 117.9(9) . 4_565
C3 C2 C1 121.0(4) . .
C3 C2 C1 121.0(4) 4_565 .
C4 C3 C2 120.9(7) . .
C4 C3 H3 119.5 . .
C2 C3 H3 119.5 . .
C5 C4 C3 121.6(6) . .
C5 C4 H4 119.2 . .
C3 C4 H4 119.2 . .
O1 C1 O1 128.4(10) . 4_565
O1 C1 C2 115.8(5) . .
O1 C1 C2 115.8(5) 4_565 .
C21 N5 H5A 120.0 . .
C21 N5 H5B 120.0 . .
H5A N5 H5B 120.0 . .
C8 C9 C10 117.7(12) . .
C8 C9 H9 121.2 . .
C10 C9 H9 121.2 . .
C15 C16 C17 120.8(12) . .
C15 C16 H16 119.6 . .
C17 C16 H16 119.6 . .
C10 C11 C12 126.2(13) . .
C10 C11 C11 49.6(9) . 4_565
C12 C11 C11 93.1(10) . 4_565
C17 C18 C19 117.4(13) . .
C17 C18 H18 121.3 . .
C19 C18 H18 121.3 . .
C7 C8 C9 118.9(13) . .
C7 C8 H8 120.5 . .
C9 C8 H8 120.5 . .
C16 C15 C14 114.7(13) . .
C16 C15 H15 122.6 . .
C14 C15 H15 122.6 . .
C14 C19 C18 127.4(13) . .
C14 C19 C19 44.8(9) . 4_565
C18 C19 C19 95.8(11) . 4_565
C7 C12 C11 119.6(14) . .
C7 C12 C12 45.6(9) . 4_565
C11 C12 C12 86.9(10) . 4_565
C23 N6 H6A 120.0 . .
C23 N6 H6B 120.0 . .
H6A N6 H6B 120.0 . .
C25 N4 H4A 125.5 . .
C25 N4 H4B 126.9 . .
H4A N4 H4B 88.8 . .
N1 C26 N1 145.9(15) . 4_575
N1 C26 N2 105.6(7) . .
N1 C26 N2 105.6(7) 4_575 .
N1 C26 N3 100.1(7) . .
N1 C26 N3 100.1(7) 4_575 .
N2 C26 N3 76.4(12) . .
C26 N1 C28 92.5(10) . .
C26 N1 C27 82.2(9) . .
C28 N1 C27 84.9(11) . .
C26 N1 Zn1 152.4(11) . .
C28 N1 Zn1 112.5(10) . .
C27 N1 Zn1 110.3(9) . .
C26 N2 O7 113.8(13) . 4_575
C26 N2 O7 113.8(13) . .
O7 N2 O7 132(2) 4_575 .
O8 N3 O8 146(3) . 4_575
O8 N3 C26 106.5(19) . .
O8 N3 C26 106.5(19) 4_575 .
C27 C27 N1 105.9(7) 4_575 .
C28 C28 N1 103.0(8) 4_575 .
C1 O1 Zn1 133.0(6) . .
C13 O2 Zn1 136.8(6) . 1_556

loop_
_geom_bond_atom_site_label_1
_geom_bond_atom_site_label_2
_geom_bond_distance
_geom_bond_site_symmetry_2
Zn1 N1 1.910(11) .
Zn1 O3 1.903(5) 1_655
Zn1 O1 1.898(6) .
Zn1 O2 1.901(5) 1_554
C21 N5 1.17(2) .
C21 C22 1.358(10) .
C21 C20 1.418(11) .
C22 C23 1.397(11) .
C22 C17 1.463(11) .
C20 C25 1.393(12) .
C20 C10 1.483(10) .
C5 C4 1.370(8) .
C5 C4 1.370(8) 4_565
C5 C24 1.478(11) .
C23 N6 1.36(3) .
C23 C24 1.397(10) .
C10 C11 1.265(15) .
C10 C11 1.265(15) 4_565
C10 C9 1.424(14) 4_565
C10 C9 1.424(14) .
C17 C18 1.349(16) 4_565
C17 C18 1.349(16) .
C17 C16 1.485(11) 4_565
C17 C16 1.485(12) .
C24 C25 1.378(10) .
C25 N4 1.38(2) .
C7 C12 1.279(15) 4_565
C7 C12 1.279(15) .
C7 C8 1.377(16) 4_565
C7 C8 1.377(16) .
C7 C6 1.500(12) .
C14 C19 1.272(14) 4_565
C14 C19 1.272(14) .
C14 C15 1.483(16) 4_565
C14 C15 1.483(16) .
C14 C13 1.502(13) .
O3 C6 1.227(7) .
O3 Zn1 1.903(5) 1_455
C6 O3 1.227(7) 4_565
C13 O2 1.225(7) .
C13 O2 1.225(7) 4_565
C2 C3 1.366(8) .
C2 C3 1.366(8) 4_565
C2 C1 1.523(13) .
C3 C4 1.382(10) .
C3 H3 0.9300 .
C4 H4 0.9300 .
C1 O1 1.243(7) .
C1 O1 1.243(7) 4_565
N5 H5A 0.8600 .
N5 H5B 0.8600 .
C9 C8 1.425(18) .
C9 H9 0.9300 .
C16 C15 1.402(19) .
C16 H16 0.9300 .
C11 C12 1.379(18) .
C11 C11 1.64(3) 4_565
C18 C19 1.39(2) .
C18 H18 0.9300 .
C8 H8 0.9300 .
C15 H15 0.9300 .
C19 C19 1.80(4) 4_565
C12 C12 1.79(4) 4_565
N6 H6A 0.8600 .
N6 H6B 0.8600 .
N4 H4A 1.0566 .
N4 H4B 1.0675 .
C26 N1 1.177(13) .
C26 N1 1.177(13) 4_575
C26 N2 1.59(2) .
C26 N3 1.65(4) .
O7 N2 1.167(15) .
N1 C28 1.719(18) .
N1 C27 1.78(2) .
N2 O7 1.167(15) 4_575
O8 N3 1.170(16) .
N3 O8 1.170(16) 4_575
C27 C27 1.28(3) 4_575
C28 C28 1.48(4) 4_575
O2 Zn1 1.901(5) 1_556

loop_
_geom_torsion_atom_site_label_1
_geom_torsion_atom_site_label_2
_geom_torsion_atom_site_label_3
_geom_torsion_atom_site_label_4
_geom_torsion
_geom_torsion_site_symmetry_1
_geom_torsion_site_symmetry_4
N5 C21 C22 C23 180.0 . .
C20 C21 C22 C23 0.0 . .
N5 C21 C22 C17 0.0 . .
C20 C21 C22 C17 180.0 . .
N5 C21 C20 C25 180.0 . .
C22 C21 C20 C25 0.0 . .
N5 C21 C20 C10 0.0 . .
C22 C21 C20 C10 180.0 . .
C21 C22 C23 N6 180.000(2) . .
C17 C22 C23 N6 0.000(2) . .
C21 C22 C23 C24 0.0 . .
C17 C22 C23 C24 180.0 . .
C21 C20 C10 C11 53.6(14) . .
C25 C20 C10 C11 -126.4(14) . .
C21 C20 C10 C11 -53.6(14) . 4_565
C25 C20 C10 C11 126.4(14) . 4_565
C21 C20 C10 C9 -123.5(11) . 4_565
C25 C20 C10 C9 56.5(11) . 4_565
C21 C20 C10 C9 123.5(11) . .
C25 C20 C10 C9 -56.5(11) . .
C21 C22 C17 C18 67.9(13) . 4_565
C23 C22 C17 C18 -112.1(13) . 4_565
C21 C22 C17 C18 -67.9(13) . .
C23 C22 C17 C18 112.1(13) . .
C21 C22 C17 C16 122.3(9) . 4_565
C23 C22 C17 C16 -57.7(9) . 4_565
C21 C22 C17 C16 -122.3(9) . .
C23 C22 C17 C16 57.7(9) . .
N6 C23 C24 C25 180.0 . .
C22 C23 C24 C25 0.0 . .
N6 C23 C24 C5 0.0 . .
C22 C23 C24 C5 180.0 . .
C4 C5 C24 C25 90.0(7) . .
C4 C5 C24 C25 -90.0(7) 4_565 .
C4 C5 C24 C23 -90.0(7) . .
C4 C5 C24 C23 90.0(7) 4_565 .
C23 C24 C25 N4 180.000(1) . .
C5 C24 C25 N4 0.000(1) . .
C23 C24 C25 C20 0.0 . .
C5 C24 C25 C20 180.0 . .
C21 C20 C25 N4 180.000(1) . .
C10 C20 C25 N4 0.000(1) . .
C21 C20 C25 C24 0.0 . .
C10 C20 C25 C24 180.0 . .
Zn1 O3 C6 O3 1(2) 1_455 4_565
Zn1 O3 C6 C7 -178.2(8) 1_455 .
C12 C7 C6 O3 -33.6(17) 4_565 4_565
C12 C7 C6 O3 -145.6(14) . 4_565
C8 C7 C6 O3 27.2(16) 4_565 4_565
C8 C7 C6 O3 153.6(13) . 4_565
C12 C7 C6 O3 145.6(14) 4_565 .
C12 C7 C6 O3 33.6(17) . .
C8 C7 C6 O3 -153.6(13) 4_565 .
C8 C7 C6 O3 -27.2(16) . .
C19 C14 C13 O2 -149.0(15) 4_565 .
C19 C14 C13 O2 -33.8(18) . .
C15 C14 C13 O2 155.8(12) 4_565 .
C15 C14 C13 O2 21.5(16) . .
C19 C14 C13 O2 33.7(18) 4_565 4_565
C19 C14 C13 O2 149.0(15) . 4_565
C15 C14 C13 O2 -21.5(16) 4_565 4_565
C15 C14 C13 O2 -155.8(12) . 4_565
C3 C2 C3 C4 -0.7(16) 4_565 .
C1 C2 C3 C4 -179.6(9) . .
C4 C5 C4 C3 1.2(15) 4_565 .
C24 C5 C4 C3 -178.8(8) . .
C2 C3 C4 C5 -0.2(14) . .
C3 C2 C1 O1 -0.1(13) . .
C3 C2 C1 O1 -178.9(8) 4_565 .
C3 C2 C1 O1 178.9(8) . 4_565
C3 C2 C1 O1 0.1(13) 4_565 4_565
C11 C10 C9 C8 -59.6(17) . .
C11 C10 C9 C8 0(3) 4_565 .
C9 C10 C9 C8 58(2) 4_565 .
C20 C10 C9 C8 -177.3(14) . .
C18 C17 C16 C15 -12(3) 4_565 .
C18 C17 C16 C15 66.1(19) . .
C22 C17 C16 C15 177.5(14) . .
C16 C17 C16 C15 -56(2) 4_565 .
C11 C10 C11 C12 -58(3) 4_565 .
C9 C10 C11 C12 -9(3) 4_565 .
C9 C10 C11 C12 71(2) . .
C20 C10 C11 C12 173.6(16) . .
C9 C10 C11 C11 48.4(10) 4_565 4_565
C9 C10 C11 C11 128.2(10) . 4_565
C20 C10 C11 C11 -128.8(16) . 4_565
C18 C17 C18 C19 36(3) 4_565 .
C22 C17 C18 C19 179.5(15) . .
C16 C17 C18 C19 -11(3) 4_565 .
C16 C17 C18 C19 -82.7(18) . .
C12 C7 C8 C9 14(3) 4_565 .
C12 C7 C8 C9 76.1(18) . .
C8 C7 C8 C9 -40(3) 4_565 .
C6 C7 C8 C9 -172.8(15) . .
C10 C9 C8 C7 -11(3) . .
C17 C16 C15 C14 13(2) . .
C19 C14 C15 C16 -13(3) 4_565 .
C19 C14 C15 C16 -73.5(15) . .
C15 C14 C15 C16 38(2) 4_565 .
C13 C14 C15 C16 176.0(13) . .
C19 C14 C19 C18 -54(3) 4_565 .
C15 C14 C19 C18 -14(3) 4_565 .
C15 C14 C19 C18 77(2) . .
C13 C14 C19 C18 175.6(19) . .
C15 C14 C19 C19 39.8(11) 4_565 4_565
C15 C14 C19 C19 130.5(14) . 4_565
C13 C14 C19 C19 -130.5(18) . 4_565
C17 C18 C19 C14 13(3) . .
C17 C18 C19 C19 -21.9(18) . 4_565
C12 C7 C12 C11 50(3) 4_565 .
C8 C7 C12 C11 6(3) 4_565 .
C8 C7 C12 C11 -80(2) . .
C6 C7 C12 C11 178.2(15) . .
C8 C7 C12 C12 -44.2(11) 4_565 4_565
C8 C7 C12 C12 -129.9(12) . 4_565
C6 C7 C12 C12 128.4(17) . 4_565
C10 C11 C12 C7 7(3) . .
C11 C11 C12 C7 -33.1(18) 4_565 .
C10 C11 C12 C12 40(2) . 4_565
C11 C11 C12 C12 -0.001(1) 4_565 4_565
N1 C26 N1 C28 -24(3) 4_575 .
N2 C26 N1 C28 179.7(10) . .
N3 C26 N1 C28 101.2(11) . .
N1 C26 N1 C27 60(2) 4_575 .
N2 C26 N1 C27 -95.8(11) . .
N3 C26 N1 C27 -174.3(11) . .
N1 C26 N1 Zn1 179.9(4) 4_575 .
N2 C26 N1 Zn1 24(2) . .
N3 C26 N1 Zn1 -55(2) . .
O3 Zn1 N1 C26 -103(2) 1_655 .
O1 Zn1 N1 C26 17(2) . .
O2 Zn1 N1 C26 134(2) 1_554 .
O3 Zn1 N1 C28 103.1(9) 1_655 .
O1 Zn1 N1 C28 -136.6(9) . .
O2 Zn1 N1 C28 -20.0(10) 1_554 .
O3 Zn1 N1 C27 10.2(11) 1_655 .
O1 Zn1 N1 C27 130.5(9) . .
O2 Zn1 N1 C27 -113.0(10) 1_554 .
N1 C26 N2 O7 169.9(19) . 4_575
N1 C26 N2 O7 4(2) 4_575 4_575
N3 C26 N2 O7 -93(2) . 4_575
N1 C26 N2 O7 -4(2) . .
N1 C26 N2 O7 -169.9(19) 4_575 .
N3 C26 N2 O7 93(2) . .
N1 C26 N3 O8 10(2) . .
N1 C26 N3 O8 162.4(17) 4_575 .
N2 C26 N3 O8 -93.8(17) . .
N1 C26 N3 O8 -162.4(17) . 4_575
N1 C26 N3 O8 -10(2) 4_575 4_575
N2 C26 N3 O8 93.8(17) . 4_575
C26 N1 C27 C27 -15.3(8) . 4_575
C28 N1 C27 C27 77.9(9) . 4_575
Zn1 N1 C27 C27 -169.9(5) . 4_575
C26 N1 C28 C28 7.1(8) . 4_575
C27 N1 C28 C28 -74.9(7) . 4_575
Zn1 N1 C28 C28 175.2(5) . 4_575
O1 C1 O1 Zn1 1.6(18) 4_565 .
C2 C1 O1 Zn1 -179.6(6) . .
N1 Zn1 O1 C1 176.0(9) . .
O3 Zn1 O1 C1 -64.4(9) 1_655 .
O2 Zn1 O1 C1 62.9(9) 1_554 .
O2 C13 O2 Zn1 -2(2) 4_565 1_556
C14 C13 O2 Zn1 -178.8(7) . 1_556

loop_
_platon_squeeze_void_nr
_platon_squeeze_void_average_x
_platon_squeeze_void_average_y
_platon_squeeze_void_average_z
_platon_squeeze_void_volume
_platon_squeeze_void_count_electrons
_platon_squeeze_void_content
1 0.038 -0.031 0.493 832 177 ' '
